data_4316629
loop_
_publ_author_name
'Anandalok Audhya'
'Manoranjan Maity'
'Kisholoy Bhattacharya'
'Rodolphe Cl\'erac'
'Muktimoy Chaudhury'

_publ_section_title
;
 Tri- and Tetranuclear Nickel(II) Inverse Metallacrown Complexes Involving
 Oximato Oxygen Linkers: Role of the Guest Anion (Oxo versus Alkoxo) in
 Controlling the Size of the Ring Topology
;
_journal_name_full 'Inorganic Chemistry'
_journal_page_first 9026
_journal_page_last 9035
_journal_paper_doi 10.1021/ic101273y
_journal_volume 49
_journal_year 2010
_chemical_formula_sum 'C40 H62 Cl2 N12 Ni4 O16'
_chemical_formula_weight 1272.76
_chemical_name_systematic
; 
 ? 
;
_space_group_IT_number 133
_symmetry_cell_setting tetragonal
_symmetry_space_group_name_Hall '-P 4ac 2b'
_symmetry_space_group_name_H-M 'P 42/n b c :2'
_atom_sites_solution_hydrogens geom
_atom_sites_solution_primary direct
_atom_sites_solution_secondary difmap
_audit_creation_method SHELXL-97
_cell_angle_alpha 90.00
_cell_angle_beta 90.00
_cell_angle_gamma 90.00
_cell_formula_units_Z 4
_cell_length_a 17.0437(4)
_cell_length_b 17.0437(4)
_cell_length_c 18.9961(9)
_cell_measurement_temperature 298(2)
_cell_volume 5518.1(3)
_computing_cell_refinement 'BRUKER APEX II'
_computing_data_collection 'BRUKER APEX II'
_computing_data_reduction 'BRUKER APEX II'
_computing_molecular_graphics 'MERCURY 2.2, PLATON-97'
_computing_publication_material 'MERCURY 2.2, PLATON-97'
_computing_structure_refinement 'SHELXL-97 (Sheldrick, 1997)'
_computing_structure_solution 'SHELXS-97 (Sheldrick, 1990)'
_diffrn_ambient_temperature 298(2)
_diffrn_detector_area_resol_mean 0.3
_diffrn_measured_fraction_theta_full 1.000
_diffrn_measured_fraction_theta_max 1.000
_diffrn_measurement_device_type 'CCD AREA DETECTOR'
_diffrn_measurement_method OMEGA-SCAN
_diffrn_radiation_monochromator graphite
_diffrn_radiation_source 'fine-focus sealed tube'
_diffrn_radiation_type MoK\a
_diffrn_radiation_wavelength 0.71073
_diffrn_reflns_av_R_equivalents 0.0540
_diffrn_reflns_av_sigmaI/netI 0.0178
_diffrn_reflns_limit_h_max 19
_diffrn_reflns_limit_h_min -19
_diffrn_reflns_limit_k_max 19
_diffrn_reflns_limit_k_min -19
_diffrn_reflns_limit_l_max 20
_diffrn_reflns_limit_l_min -21
_diffrn_reflns_number 42252
_diffrn_reflns_theta_full 23.48
_diffrn_reflns_theta_max 23.48
_diffrn_reflns_theta_min 1.69
_exptl_absorpt_coefficient_mu 1.514
_exptl_absorpt_correction_T_max 0.7937
_exptl_absorpt_correction_T_min 0.6765
_exptl_absorpt_correction_type multi-scan
_exptl_absorpt_process_details SADABS
_exptl_crystal_colour ORANGE
_exptl_crystal_density_diffrn 1.532
_exptl_crystal_density_method 'not measured'
_exptl_crystal_description BLOCK
_exptl_crystal_F_000 2640
_exptl_crystal_size_max 0.28
_exptl_crystal_size_mid 0.20
_exptl_crystal_size_min 0.16
_refine_diff_density_max 0.853
_refine_diff_density_min -0.492
_refine_diff_density_rms 0.065
_refine_ls_extinction_method none
_refine_ls_goodness_of_fit_ref 0.953
_refine_ls_hydrogen_treatment mixed
_refine_ls_matrix_type full
_refine_ls_number_parameters 181
_refine_ls_number_reflns 2046
_refine_ls_number_restraints 0
_refine_ls_restrained_S_all 0.953
_refine_ls_R_factor_all 0.0635
_refine_ls_R_factor_gt 0.0444
_refine_ls_shift/su_max 0.000
_refine_ls_shift/su_mean 0.000
_refine_ls_structure_factor_coef Fsqd
_refine_ls_weighting_details 'calc w=1/[\s^2^(Fo^2^)+(0.0980P)^2^+10.4173P] where P=(Fo^2^+2Fc^2^)/3'
_refine_ls_weighting_scheme calc
_refine_ls_wR_factor_gt 0.1407
_refine_ls_wR_factor_ref 0.1633
_reflns_number_gt 1440
_reflns_number_total 2046
_reflns_threshold_expression >2sigma(I)
_cod_data_source_file ic101273y_si_002_4.cif
_cod_data_source_block compound5
_cod_depositor_comments
;
The following automatic conversions were performed:

'_symmetry_cell_setting' value 'TETRAGONAL' changed to 'tetragonal'
according to the built-in table from CIF Core dictionary named
'cif_core.dic' version 2.4.1 from
2010-06-29.

'_exptl_absorpt_correction_type' value 'MULTI-SCAN'
changed to 'multi-scan' according to the built-in table from CIF Core
dictionary named 'cif_core.dic' version 2.4.1 from 2010-06-29.

Automatic conversion script
Id: cif_fix_values 1646 2011-03-28 12:23:43Z adriana 
;
_cod_original_sg_symbol_H-M 'P 42/n b c'
_cod_database_code 4316629

loop_
_symmetry_equiv_pos_as_xyz
'x, y, z'
'-x+1/2, -y+1/2, z'
'-y+1/2, x, z+1/2'
'y, -x+1/2, z+1/2'
'-x+1/2, y, -z'
'x, -y+1/2, -z'
'y, x, -z+1/2'
'-y+1/2, -x+1/2, -z+1/2'
'-x, -y, -z'
'x-1/2, y-1/2, -z'
'y-1/2, -x, -z-1/2'
'-y, x-1/2, -z-1/2'
'x-1/2, -y, z'
'-x, y-1/2, z'
'-y, -x, z-1/2'
'y-1/2, x-1/2, z-1/2'

loop_
_atom_site_label
_atom_site_type_symbol
_atom_site_fract_x
_atom_site_fract_y
_atom_site_fract_z
_atom_site_U_iso_or_equiv
_atom_site_adp_type
_atom_site_occupancy
_atom_site_symmetry_multiplicity
_atom_site_calc_flag
_atom_site_refinement_flags
_atom_site_disorder_assembly
_atom_site_disorder_group
Ni1 Ni 0.74392(3) 0.10710(3) 0.25026(3) 0.0477(3) Uani 1 1 d . . .
C5 C 0.7112(3) -0.0005(3) 0.1371(2) 0.0585(12) Uani 1 1 d . . .
C4 C 0.7147(4) -0.0652(3) 0.0942(3) 0.0777(16) Uani 1 1 d . . .
H4 H 0.6758 -0.0742 0.0608 0.093 Uiso 1 1 calc R . .
N2 N 0.6492(2) 0.1095(2) 0.1850(2) 0.0554(10) Uani 1 1 d . . .
N1 N 0.7671(2) 0.0134(2) 0.1856(2) 0.0574(10) Uani 1 1 d . . .
C6 C 0.6463(3) 0.0561(3) 0.1351(2) 0.0603(13) Uani 1 1 d . . .
N3 N 0.6906(3) 0.0368(3) 0.3274(2) 0.0617(12) Uani 1 1 d . . .
C10 C 0.6465(4) -0.0325(4) 0.3083(3) 0.095(2) Uani 1 1 d . . .
H10A H 0.6252 -0.0562 0.3500 0.142 Uiso 1 1 calc R . .
H10B H 0.6806 -0.0692 0.2852 0.142 Uiso 1 1 calc R . .
H10C H 0.6046 -0.0182 0.2772 0.142 Uiso 1 1 calc R . .
O1 O 0.8401(2) 0.09261(19) 0.31131(17) 0.0631(9) Uani 1 1 d . . .
O2 O 0.79942(17) 0.19834(17) 0.19009(16) 0.0482(8) Uani 1 1 d . . .
C8 C 0.8295(3) 0.1822(3) 0.1205(3) 0.0671(15) Uani 1 1 d . . .
H8A H 0.8356 0.2306 0.0943 0.080 Uiso 1 1 calc R . .
H8B H 0.7934 0.1485 0.0950 0.080 Uiso 1 1 calc R . .
C3 C 0.7775(4) -0.1176(4) 0.1011(4) 0.096(2) Uani 1 1 d . . .
H3 H 0.7808 -0.1618 0.0726 0.115 Uiso 1 1 calc R . .
C7 C 0.5815(4) 0.0526(4) 0.0829(4) 0.097(2) Uani 1 1 d . . .
H7A H 0.5322 0.0494 0.1071 0.145 Uiso 1 1 calc R . .
H7B H 0.5880 0.0072 0.0536 0.145 Uiso 1 1 calc R . .
H7C H 0.5825 0.0990 0.0542 0.145 Uiso 1 1 calc R . .
C2 C 0.8338(4) -0.1026(4) 0.1504(4) 0.0905(19) Uani 1 1 d . . .
H2 H 0.8762 -0.1364 0.1559 0.109 Uiso 1 1 calc R . .
C1 C 0.8269(4) -0.0373(3) 0.1917(3) 0.0766(16) Uani 1 1 d . . .
H1 H 0.8653 -0.0276 0.2254 0.092 Uiso 1 1 calc R . .
C9 C 0.9091(4) 0.1413(4) 0.1290(3) 0.0821(17) Uani 1 1 d . . .
H9A H 0.9018 0.0908 0.1515 0.098 Uiso 1 1 calc R . .
H9B H 0.9323 0.1325 0.0830 0.098 Uiso 1 1 calc R . .
Cl1 Cl 0.06414(17) 0.2500 0.0000 0.1018(9) Uani 1 2 d S . .
O3 O -0.0156(7) 0.2500 0.0000 0.236(6) Uani 1 2 d S . .
O5 O 0.0973(7) 0.2419(6) 0.0563(5) 0.273(7) Uani 1 1 d . . .
O4 O 0.0657(8) 0.3441(6) -0.0018(6) 0.138(4) Uani 0.50 1 d P . .
H2' H 0.7500 0.2500 0.193(4) 0.07(2) Uiso 1 2 d S . .
H3A H 0.728(3) 0.023(3) 0.348(2) 0.049(16) Uiso 1 1 d . . .

loop_
_atom_site_aniso_label
_atom_site_aniso_U_11
_atom_site_aniso_U_22
_atom_site_aniso_U_33
_atom_site_aniso_U_23
_atom_site_aniso_U_13
_atom_site_aniso_U_12
Ni1 0.0499(4) 0.0445(4) 0.0488(5) -0.0007(3) -0.0044(3) -0.0014(2)
C5 0.072(3) 0.049(3) 0.055(3) -0.005(2) 0.001(3) 0.000(2)
C4 0.085(4) 0.076(4) 0.073(4) -0.018(3) -0.008(3) 0.004(3)
N2 0.060(3) 0.048(2) 0.058(2) -0.001(2) -0.004(2) -0.0026(19)
N1 0.062(3) 0.049(2) 0.061(2) -0.003(2) -0.004(2) 0.001(2)
C6 0.065(3) 0.060(3) 0.056(3) -0.007(3) -0.009(2) -0.004(3)
N3 0.062(3) 0.057(3) 0.066(3) 0.013(2) -0.007(2) -0.011(2)
C10 0.115(5) 0.080(4) 0.089(4) 0.008(3) -0.003(4) -0.044(4)
O1 0.061(2) 0.058(2) 0.070(2) 0.0112(17) -0.0100(17) -0.0019(17)
O2 0.0513(17) 0.0500(17) 0.0433(18) -0.0010(14) 0.0029(14) 0.0032(14)
C8 0.071(3) 0.072(3) 0.058(3) -0.006(3) 0.009(3) 0.001(3)
C3 0.107(5) 0.081(5) 0.099(5) -0.027(4) 0.000(4) 0.022(4)
C7 0.109(5) 0.087(4) 0.094(5) -0.020(4) -0.041(4) 0.017(4)
C2 0.097(5) 0.071(4) 0.103(5) -0.018(4) -0.006(4) 0.025(3)
C1 0.080(4) 0.063(3) 0.087(4) -0.003(3) -0.010(3) 0.010(3)
C9 0.088(4) 0.078(4) 0.080(4) -0.005(3) 0.020(3) 0.006(3)
Cl1 0.0882(18) 0.148(3) 0.0694(15) 0.0017(15) 0.000 0.000
O3 0.147(10) 0.204(12) 0.356(17) 0.130(12) 0.000 0.000
O5 0.360(14) 0.273(11) 0.186(7) 0.087(7) -0.165(9) -0.172(10)
O4 0.164(10) 0.086(7) 0.163(10) -0.004(7) -0.030(8) -0.004(7)

loop_
_atom_type_symbol
_atom_type_description
_atom_type_scat_dispersion_real
_atom_type_scat_dispersion_imag
_atom_type_scat_source
C C 0.0033 0.0016 'International Tables Vol C Tables 4.2.6.8 and 6.1.1.4'
H H 0.0000 0.0000 'International Tables Vol C Tables 4.2.6.8 and 6.1.1.4'
N N 0.0061 0.0033 'International Tables Vol C Tables 4.2.6.8 and 6.1.1.4'
O O 0.0106 0.0060 'International Tables Vol C Tables 4.2.6.8 and 6.1.1.4'
Cl Cl 0.1484 0.1585 'International Tables Vol C Tables 4.2.6.8 and 6.1.1.4'
Ni Ni 0.3393 1.1124 'International Tables Vol C Tables 4.2.6.8 and 6.1.1.4'

loop_
_geom_angle_atom_site_label_1
_geom_angle_atom_site_label_2
_geom_angle_atom_site_label_3
_geom_angle
_geom_angle_site_symmetry_1
_geom_angle_site_symmetry_3
_geom_angle_publ_flag
O1 Ni1 N2 173.71(14) . . ?
O1 Ni1 N1 95.29(15) . . ?
N2 Ni1 N1 78.68(16) . . ?
O1 Ni1 N3 83.16(17) . . ?
N2 Ni1 N3 95.33(17) . . ?
N1 Ni1 N3 93.30(17) . . ?
O1 Ni1 O2 94.75(13) . 11_666 ?
N2 Ni1 O2 91.15(14) . 11_666 ?
N1 Ni1 O2 169.23(14) . 11_666 ?
N3 Ni1 O2 84.04(15) . 11_666 ?
O1 Ni1 O2 92.10(12) . . ?
N2 Ni1 O2 90.63(13) . . ?
N1 Ni1 O2 99.18(14) . . ?
N3 Ni1 O2 167.02(15) . . ?
O2 Ni1 O2 84.32(16) 11_666 . ?
N1 C5 C4 121.1(5) . . ?
N1 C5 C6 115.8(4) . . ?
C4 C5 C6 123.1(5) . . ?
C5 C4 C3 119.3(6) . . ?
C5 C4 H4 120.3 . . ?
C3 C4 H4 120.3 . . ?
O1 N2 C6 118.0(4) 11_666 . ?
O1 N2 Ni1 124.9(3) 11_666 . ?
C6 N2 Ni1 117.1(3) . . ?
C1 N1 C5 119.0(4) . . ?
C1 N1 Ni1 126.5(4) . . ?
C5 N1 Ni1 114.2(3) . . ?
N2 C6 C5 114.0(4) . . ?
N2 C6 C7 122.5(5) . . ?
C5 C6 C7 123.4(5) . . ?
C10 N3 C9 110.5(5) . 11_666 ?
C10 N3 Ni1 121.1(4) . . ?
C9 N3 Ni1 106.1(3) 11_666 . ?
C10 N3 H3A 107(4) . . ?
C9 N3 H3A 111(4) 11_666 . ?
Ni1 N3 H3A 100(3) . . ?
N3 C10 H10A 109.5 . . ?
N3 C10 H10B 109.5 . . ?
H10A C10 H10B 109.5 . . ?
N3 C10 H10C 109.5 . . ?
H10A C10 H10C 109.5 . . ?
H10B C10 H10C 109.5 . . ?
N2 O1 Ni1 118.6(3) 12_656 . ?
C8 O2 Ni1 107.2(3) . 12_656 ?
C8 O2 Ni1 120.3(3) . . ?
Ni1 O2 Ni1 108.30(13) 12_656 . ?
C8 O2 H2' 115(4) . . ?
Ni1 O2 H2' 104(2) 12_656 . ?
Ni1 O2 H2' 101(2) . . ?
O2 C8 C9 107.7(4) . . ?
O2 C8 H8A 110.2 . . ?
C9 C8 H8A 110.2 . . ?
O2 C8 H8B 110.2 . . ?
C9 C8 H8B 110.2 . . ?
H8A C8 H8B 108.5 . . ?
C2 C3 C4 118.8(6) . . ?
C2 C3 H3 120.6 . . ?
C4 C3 H3 120.6 . . ?
C6 C7 H7A 109.5 . . ?
C6 C7 H7B 109.5 . . ?
H7A C7 H7B 109.5 . . ?
C6 C7 H7C 109.5 . . ?
H7A C7 H7C 109.5 . . ?
H7B C7 H7C 109.5 . . ?
C3 C2 C1 119.1(6) . . ?
C3 C2 H2 120.5 . . ?
C1 C2 H2 120.5 . . ?
N1 C1 C2 122.7(6) . . ?
N1 C1 H1 118.7 . . ?
C2 C1 H1 118.7 . . ?
N3 C9 C8 110.4(5) 12_656 . ?
N3 C9 H9A 109.6 12_656 . ?
C8 C9 H9A 109.6 . . ?
N3 C9 H9B 109.6 12_656 . ?
C8 C9 H9B 109.6 . . ?
H9A C9 H9B 108.1 . . ?
O5 Cl1 O5 124.7(12) . 6 ?
O5 Cl1 O3 117.7(6) . . ?
O5 Cl1 O3 117.7(6) 6 . ?
O5 Cl1 O4 81.9(6) . 6 ?
O5 Cl1 O4 97.2(6) 6 6 ?
O3 Cl1 O4 90.9(5) . 6 ?
O5 Cl1 O4 97.2(6) . . ?
O5 Cl1 O4 81.9(6) 6 . ?
O3 Cl1 O4 90.9(5) . . ?
O4 Cl1 O4 178.1(10) 6 . ?

loop_
_geom_bond_atom_site_label_1
_geom_bond_atom_site_label_2
_geom_bond_distance
_geom_bond_site_symmetry_2
_geom_bond_publ_flag
Ni1 O1 2.023(3) . ?
Ni1 N2 2.035(4) . ?
Ni1 N1 2.054(4) . ?
Ni1 N3 2.100(4) . ?
Ni1 O2 2.104(3) 11_666 ?
Ni1 O2 2.149(3) . ?
C5 N1 1.347(6) . ?
C5 C4 1.373(7) . ?
C5 C6 1.468(7) . ?
C4 C3 1.400(9) . ?
C4 H4 0.9300 . ?
N2 O1 1.294(5) 11_666 ?
N2 C6 1.315(6) . ?
N1 C1 1.342(6) . ?
C6 C7 1.485(7) . ?
N3 C10 1.446(7) . ?
N3 C9 1.496(7) 11_666 ?
N3 H3A 0.78(5) . ?
C10 H10A 0.9600 . ?
C10 H10B 0.9600 . ?
C10 H10C 0.9600 . ?
O1 N2 1.294(5) 12_656 ?
O2 C8 1.445(6) . ?
O2 Ni1 2.104(3) 12_656 ?
O2 H2' 1.220(5) . ?
C8 C9 1.534(8) . ?
C8 H8A 0.9700 . ?
C8 H8B 0.9700 . ?
C3 C2 1.366(9) . ?
C3 H3 0.9300 . ?
C7 H7A 0.9600 . ?
C7 H7B 0.9600 . ?
C7 H7C 0.9600 . ?
C2 C1 1.366(8) . ?
C2 H2 0.9300 . ?
C1 H1 0.9300 . ?
C9 N3 1.496(7) 12_656 ?
C9 H9A 0.9700 . ?
C9 H9B 0.9700 . ?
Cl1 O5 1.217(8) . ?
Cl1 O5 1.217(8) 6 ?
Cl1 O3 1.360(12) . ?
Cl1 O4 1.604(11) 6 ?
Cl1 O4 1.604(11) . ?

loop_
_geom_hbond_atom_site_label_D
_geom_hbond_atom_site_label_H
_geom_hbond_atom_site_label_A
_geom_hbond_distance_DH
_geom_hbond_distance_HA
_geom_hbond_distance_DA
_geom_hbond_angle_DHA
_geom_hbond_site_symmetry_A
O2 H2' O2 1.220(5) 1.220(5) 2.437(6) 175(8) 2_655
